data_7160229
loop_
_publ_author_name
'Urbanovsk\'y, Peter'
'David, Tom\'a\<s'
'Hlinov\'a, Veronika'
'Kubicek, Vojtech'
'Pietzsch, Hans Jurgen'
'Hermann, Petr'

_publ_section_title
;
 Cross-bridged cyclam derivatives with bis(phosphinate) and
 phosphinate-phosphonate pendant arms (cb-BPC) as chelators for copper
 radioisotopes
;
_journal_name_full 'Organic &amp; Biomolecular Chemistry'
_journal_paper_doi 10.1039/D4OB01473A
_journal_year 2024
_chemical_formula_moiety 'C8 H11 N O6 P2'
_chemical_formula_sum 'C8 H11 N O6 P2'
_chemical_formula_weight 279.12
_space_group_crystal_system monoclinic
_space_group_IT_number 14
_space_group_name_Hall '-P 2ybc'
_space_group_name_H-M_alt 'P 1 21/c 1'
_atom_sites_solution_hydrogens mixed
_atom_sites_solution_primary direct
_atom_sites_solution_secondary difmap
_audit_creation_method SHELXL-2017/1
_audit_update_record
;
2024-03-18 deposited with the CCDC.	2024-11-07 downloaded from the CCDC.
;
_cell_angle_alpha 90
_cell_angle_beta 91.7720(10)
_cell_angle_gamma 90
_cell_formula_units_Z 4
_cell_length_a 13.3534(4)
_cell_length_b 8.1042(2)
_cell_length_c 10.3592(2)
_cell_measurement_reflns_used 9905
_cell_measurement_temperature 120(2)
_cell_measurement_theta_max 27.4914
_cell_measurement_theta_min 2.9406
_cell_volume 1120.52(5)
_computing_cell_refinement 'SAINT V8.40B (Bruker AXS LLC, 2019)'
_computing_data_collection 'Bruker Instrument Service vV6.2.15'
_computing_data_reduction 'SAINT V8.40B (Bruker AXS LLC, 2019)'
_computing_structure_refinement 'SHELXL-2017/1 (Sheldrick, 2017)'
_computing_structure_solution 'SHELXT 2018/2 (Sheldrick, 2018)'
_diffrn_ambient_temperature 120(2)
_diffrn_detector_area_resol_mean 7.3910
_diffrn_measured_fraction_theta_full 0.992
_diffrn_measured_fraction_theta_max 0.994
_diffrn_measurement_device 'Bruker D8 VENTURE'
_diffrn_measurement_method '\f and \w scans'
_diffrn_radiation_type MoK\a
_diffrn_radiation_wavelength 0.71073
_diffrn_reflns_av_R_equivalents 0.0189
_diffrn_reflns_av_unetI/netI 0.0118
_diffrn_reflns_Laue_measured_fraction_full 0.992
_diffrn_reflns_Laue_measured_fraction_max 0.994
_diffrn_reflns_limit_h_max 17
_diffrn_reflns_limit_h_min -17
_diffrn_reflns_limit_k_max 10
_diffrn_reflns_limit_k_min -10
_diffrn_reflns_limit_l_max 13
_diffrn_reflns_limit_l_min -12
_diffrn_reflns_number 20659
_diffrn_reflns_point_group_measured_fraction_full 0.992
_diffrn_reflns_point_group_measured_fraction_max 0.994
_diffrn_reflns_theta_full 25.242
_diffrn_reflns_theta_max 27.500
_diffrn_reflns_theta_min 2.941
_diffrn_source 'microfocus sealed tube'
_exptl_absorpt_coefficient_mu 0.405
_exptl_absorpt_correction_T_max 0.95
_exptl_absorpt_correction_T_min 0.90
_exptl_absorpt_correction_type multi-scan
_exptl_absorpt_process_details
;
Krause, L., Herbst-Irmer, R., Sheldrick, G. M., Stalke, D. (2015).
"Comparison of silver and molybdenum microfocus X-ray sources for
single-crystal structure determination"
J. Appl. Cryst. 48, 3-10.
doi:10.1107/S1600576714022985
;
_exptl_crystal_colour colourless
_exptl_crystal_density_diffrn 1.655
_exptl_crystal_description prism
_exptl_crystal_F_000 576
_exptl_crystal_size_max 0.622
_exptl_crystal_size_mid 0.135
_exptl_crystal_size_min 0.118
_refine_diff_density_max 0.477
_refine_diff_density_min -0.316
_refine_diff_density_rms 0.050
_refine_ls_extinction_method none
_refine_ls_goodness_of_fit_ref 1.068
_refine_ls_hydrogen_treatment mixed
_refine_ls_matrix_type full
_refine_ls_number_parameters 162
_refine_ls_number_reflns 2559
_refine_ls_number_restraints 0
_refine_ls_restrained_S_all 1.068
_refine_ls_R_factor_all 0.0258
_refine_ls_R_factor_gt 0.0248
_refine_ls_shift/su_max 0.001
_refine_ls_shift/su_mean 0.000
_refine_ls_structure_factor_coef Fsqd
_refine_ls_weighting_details 'w=1/[\s^2^(Fo^2^)+(0.0355P)^2^+0.6389P] where P=(Fo^2^+2Fc^2^)/3'
_refine_ls_weighting_scheme calc
_refine_ls_wR_factor_gt 0.0701
_refine_ls_wR_factor_ref 0.0711
_reflns_Friedel_coverage 0.000
_reflns_number_gt 2458
_reflns_number_total 2559
_reflns_threshold_expression 'I > 2\s(I)'
_cod_data_source_file d4ob01473a2.cif
_cod_data_source_block pno2ppinb
_cod_depositor_comments
;
The following automatic conversions were performed:

data item '_exptl_absorpt_correction_type' value 'Multi-Scan' was
changed to 'multi-scan' in accordance with the
/home/data/users/saulius/crontab/automatic-downloads/rss-feeds/RSC/lib/dictionaries/cif_core.dic
dictionary named 'cif_core.dic' version 2.4.2 last updated on
2011-04-26.

Automatic conversion script
Id: cif_fix_values 8170 2020-07-09 18:12:32Z antanas 
;
_cod_original_sg_symbol_H-M 'P 21/c'
_cod_database_code 7160229
_shelx_shelxl_version_number 2017/1
_shelx_space_group_comment
;
The symmetry employed for this shelxl refinement is uniquely defined
by the following loop, which should always be used as a source of
symmetry information in preference to the above space-group names.
They are only intended as comments.
;
_shelx_estimated_absorpt_t_min 0.787
_shelx_estimated_absorpt_t_max 0.954

loop_
_space_group_symop_operation_xyz
'x, y, z'
'-x, y+1/2, -z+1/2'
'-x, -y, -z'
'x, -y-1/2, z-1/2'

loop_
_atom_site_label
_atom_site_type_symbol
_atom_site_fract_x
_atom_site_fract_y
_atom_site_fract_z
_atom_site_U_iso_or_equiv
_atom_site_adp_type
_atom_site_occupancy
_atom_site_site_symmetry_order
_atom_site_calc_flag
_atom_site_refinement_flags_posn
_atom_site_refinement_flags_adp
_atom_site_refinement_flags_occupancy
_atom_site_disorder_assembly
_atom_site_disorder_group
P1 P 0.55272(2) 0.73621(4) 0.57944(3) 0.01646(9) Uani 1 1 d . . . . .
H1 H 0.545231 0.749122 0.444126 0.020 Uiso 1 1 d R U . . .
O11 O 0.61833(7) 0.58065(12) 0.59907(9) 0.0232(2) Uani 1 1 d . . . . .
H11O H 0.6265(18) 0.553(3) 0.680(2) 0.063(7) Uiso 1 1 d . . . . .
O12 O 0.59259(7) 0.89304(12) 0.63677(9) 0.0232(2) Uani 1 1 d . . . . .
C1 C 0.43180(9) 0.68931(15) 0.64155(12) 0.0180(2) Uani 1 1 d . . . . .
H11 H 0.438901 0.678459 0.736578 0.022 Uiso 1 1 calc R U . . .
H12 H 0.410009 0.580820 0.606892 0.022 Uiso 1 1 calc R U . . .
P2 P 0.33484(2) 0.83749(4) 0.60497(3) 0.01583(9) Uani 1 1 d . . . . .
O21 O 0.33077(7) 0.85571(11) 0.45554(8) 0.02055(19) Uani 1 1 d . . . . .
H21O H 0.3558(16) 0.943(3) 0.432(2) 0.046(6) Uiso 1 1 d . . . . .
O22 O 0.35221(7) 0.99876(11) 0.67291(9) 0.02186(19) Uani 1 1 d . . . . .
C2 C 0.21928(9) 0.74547(15) 0.65254(12) 0.0189(2) Uani 1 1 d . . . . .
H21 H 0.224659 0.722066 0.746296 0.023 Uiso 1 1 calc R U . . .
H22 H 0.165129 0.827682 0.639048 0.023 Uiso 1 1 calc R U . . .
C3 C 0.18824(9) 0.58848(15) 0.58379(11) 0.0167(2) Uani 1 1 d . . . . .
C4 C 0.13259(9) 0.59579(15) 0.46717(11) 0.0179(2) Uani 1 1 d . . . . .
H41 H 0.117694 0.699868 0.428990 0.021 Uiso 1 1 calc R U . . .
C5 C 0.09900(9) 0.45246(15) 0.40689(12) 0.0186(2) Uani 1 1 d . . . . .
H51 H 0.060791 0.456965 0.328079 0.022 Uiso 1 1 calc R U . . .
C6 C 0.12255(9) 0.30253(15) 0.46447(12) 0.0181(2) Uani 1 1 d . . . . .
N6 N 0.08219(8) 0.15123(13) 0.40521(11) 0.0225(2) Uani 1 1 d . . . . .
O61 O 0.01925(8) 0.16460(12) 0.31706(10) 0.0286(2) Uani 1 1 d . . . . .
O62 O 0.11284(9) 0.01758(12) 0.44629(12) 0.0369(3) Uani 1 1 d . . . . .
C7 C 0.18006(9) 0.29016(16) 0.57775(13) 0.0206(2) Uani 1 1 d . . . . .
H71 H 0.196757 0.185585 0.613836 0.025 Uiso 1 1 calc R U . . .
C8 C 0.21254(9) 0.43505(16) 0.63691(12) 0.0198(2) Uani 1 1 d . . . . .
H81 H 0.251909 0.429587 0.714764 0.024 Uiso 1 1 calc R U . . .

loop_
_atom_site_aniso_label
_atom_site_aniso_U_11
_atom_site_aniso_U_22
_atom_site_aniso_U_33
_atom_site_aniso_U_23
_atom_site_aniso_U_13
_atom_site_aniso_U_12
P1 0.01844(16) 0.01615(16) 0.01468(15) 0.00191(10) -0.00112(11) -0.00168(11)
O11 0.0250(5) 0.0234(5) 0.0211(4) 0.0030(4) 0.0011(3) 0.0055(4)
O12 0.0270(5) 0.0213(5) 0.0214(4) 0.0006(3) -0.0010(3) -0.0082(4)
C1 0.0179(5) 0.0150(5) 0.0211(6) 0.0027(4) -0.0010(4) -0.0016(4)
P2 0.01826(16) 0.01280(15) 0.01627(16) -0.00118(10) -0.00230(11) -0.00160(10)
O21 0.0277(5) 0.0166(4) 0.0171(4) 0.0010(3) -0.0029(3) -0.0039(4)
O22 0.0286(5) 0.0148(4) 0.0220(4) -0.0034(3) -0.0037(3) -0.0022(4)
C2 0.0187(6) 0.0186(6) 0.0193(6) -0.0025(4) 0.0007(4) -0.0012(4)
C3 0.0143(5) 0.0179(5) 0.0179(5) -0.0007(4) 0.0022(4) -0.0020(4)
C4 0.0180(5) 0.0159(5) 0.0197(5) 0.0025(4) 0.0007(4) 0.0003(4)
C5 0.0175(5) 0.0195(6) 0.0186(5) 0.0009(4) -0.0020(4) 0.0002(4)
C6 0.0161(5) 0.0152(5) 0.0229(6) -0.0019(5) 0.0014(4) -0.0016(4)
N6 0.0215(5) 0.0180(5) 0.0281(6) -0.0027(4) 0.0010(4) -0.0015(4)
O61 0.0262(5) 0.0272(5) 0.0318(5) -0.0076(4) -0.0066(4) -0.0028(4)
O62 0.0459(6) 0.0154(5) 0.0488(7) -0.0002(4) -0.0099(5) 0.0003(4)
C7 0.0193(6) 0.0176(6) 0.0248(6) 0.0041(5) -0.0002(5) 0.0003(5)
C8 0.0185(5) 0.0218(6) 0.0190(5) 0.0028(5) -0.0024(4) -0.0013(5)

loop_
_atom_type_symbol
_atom_type_description
_atom_type_scat_dispersion_real
_atom_type_scat_dispersion_imag
_atom_type_scat_source
C C 0.0033 0.0016 'International Tables Vol C Tables 4.2.6.8 and 6.1.1.4'
H H 0.0000 0.0000 'International Tables Vol C Tables 4.2.6.8 and 6.1.1.4'
N N 0.0061 0.0033 'International Tables Vol C Tables 4.2.6.8 and 6.1.1.4'
O O 0.0106 0.0060 'International Tables Vol C Tables 4.2.6.8 and 6.1.1.4'
P P 0.1023 0.0942 'International Tables Vol C Tables 4.2.6.8 and 6.1.1.4'

loop_
_geom_angle_atom_site_label_1
_geom_angle_atom_site_label_2
_geom_angle_atom_site_label_3
_geom_angle
_geom_angle_site_symmetry_1
_geom_angle_site_symmetry_3
_geom_angle_publ_flag
O12 P1 O11 116.63(6) . . ?
O12 P1 C1 110.53(6) . . ?
O11 P1 C1 107.00(6) . . ?
O12 P1 H1 110.3 . . ?
O11 P1 H1 102.4 . . ?
C1 P1 H1 109.6 . . ?
P1 O11 H11O 112.8(16) . . ?
P1 C1 P2 115.62(7) . . ?
P1 C1 H11 108.4 . . ?
P2 C1 H11 108.4 . . ?
P1 C1 H12 108.4 . . ?
P2 C1 H12 108.4 . . ?
H11 C1 H12 107.4 . . ?
O22 P2 O21 112.64(5) . . ?
O22 P2 C2 110.78(6) . . ?
O21 P2 C2 107.98(6) . . ?
O22 P2 C1 112.55(6) . . ?
O21 P2 C1 106.04(6) . . ?
C2 P2 C1 106.50(6) . . ?
P2 O21 H21O 112.3(14) . . ?
C3 C2 P2 116.49(9) . . ?
C3 C2 H21 108.2 . . ?
P2 C2 H21 108.2 . . ?
C3 C2 H22 108.2 . . ?
P2 C2 H22 108.2 . . ?
H21 C2 H22 107.3 . . ?
C8 C3 C4 119.30(11) . . ?
C8 C3 C2 120.55(10) . . ?
C4 C3 C2 120.14(11) . . ?
C5 C4 C3 120.58(11) . . ?
C5 C4 H41 119.7 . . ?
C3 C4 H41 119.7 . . ?
C6 C5 C4 118.35(11) . . ?
C6 C5 H51 120.8 . . ?
C4 C5 H51 120.8 . . ?
C5 C6 C7 122.71(11) . . ?
C5 C6 N6 118.53(11) . . ?
C7 C6 N6 118.74(11) . . ?
O61 N6 O62 123.28(11) . . ?
O61 N6 C6 118.18(11) . . ?
O62 N6 C6 118.54(11) . . ?
C6 C7 C8 118.04(11) . . ?
C6 C7 H71 121.0 . . ?
C8 C7 H71 121.0 . . ?
C7 C8 C3 120.97(11) . . ?
C7 C8 H81 119.5 . . ?
C3 C8 H81 119.5 . . ?

loop_
_geom_bond_atom_site_label_1
_geom_bond_atom_site_label_2
_geom_bond_distance
_geom_bond_site_symmetry_2
_geom_bond_publ_flag
P1 O12 1.4941(9) . ?
P1 O11 1.5450(10) . ?
P1 C1 1.7973(12) . ?
P1 H1 1.4062 . ?
O11 H11O 0.87(2) . ?
C1 P2 1.7976(12) . ?
C1 H11 0.9900 . ?
C1 H12 0.9900 . ?
P2 O22 1.4991(9) . ?
P2 O21 1.5543(9) . ?
P2 C2 1.7964(13) . ?
O21 H21O 0.82(2) . ?
C2 C3 1.5099(16) . ?
C2 H21 0.9900 . ?
C2 H22 0.9900 . ?
C3 C8 1.3940(17) . ?
C3 C4 1.3999(16) . ?
C4 C5 1.3867(17) . ?
C4 H41 0.9500 . ?
C5 C6 1.3854(17) . ?
C5 H51 0.9500 . ?
C6 C7 1.3862(17) . ?
C6 N6 1.4664(15) . ?
N6 O61 1.2266(15) . ?
N6 O62 1.2292(15) . ?
C7 C8 1.3878(18) . ?
C7 H71 0.9500 . ?
C8 H81 0.9500 . ?
